data_2238157
loop_
_publ_author_name
'Yu, Guan-Neng'
'Xia, Jian-Hui'
'Xu, Zhao-Hui'
'Wang, Li-Ben'
'Yu, Chu-Yi'

_publ_section_title
;
 3,3-Bis(methylsulfanyl)-1-(4-nitrophenyl)prop-2-en-1-one
;
_journal_coeditor_code FY2092
_journal_issue 7
_journal_name_full 'Acta Crystallographica Section E'
_journal_page_first o1036
_journal_paper_doi 10.1107/S1600536813014542
_journal_volume 69
_journal_year 2013
_chemical_formula_iupac 'C11 H11 N O3 S2'
_chemical_formula_moiety 'C11 H11 N O3 S2'
_chemical_formula_sum 'C11 H11 N O3 S2'
_chemical_formula_weight 269.33
_chemical_name_systematic
;
3,3-Bis(methylsulfanyl)-1-(4-nitrophenyl)prop-2-en-1-one
;
_space_group_IT_number 2
_symmetry_cell_setting triclinic
_symmetry_space_group_name_Hall '-P 1'
_symmetry_space_group_name_H-M 'P -1'
_atom_sites_solution_hydrogens geom
_atom_sites_solution_primary direct
_atom_sites_solution_secondary difmap
_audit_creation_method SHELXL-97
_cell_angle_alpha 70.415(13)
_cell_angle_beta 81.985(14)
_cell_angle_gamma 73.283(13)
_cell_formula_units_Z 2
_cell_length_a 7.917(2)
_cell_length_b 8.739(2)
_cell_length_c 9.574(3)
_cell_measurement_reflns_used 2392
_cell_measurement_temperature 173(2)
_cell_measurement_theta_max 32.58
_cell_measurement_theta_min 2.26
_cell_volume 597.0(3)
_computing_cell_refinement 'CrystalClear (Rigaku, 2007)'
_computing_data_collection 'CrystalClear (Rigaku, 2007)'
_computing_data_reduction 'CrystalClear (Rigaku, 2007)'
_computing_molecular_graphics 'OLEX2 (Dolomanov <i>et al.</i>, 2009)'
_computing_publication_material 'SHELXL97 (Sheldrick, 2008)'
_computing_structure_refinement 'SHELXL97 (Sheldrick, 2008)'
_computing_structure_solution 'SHELXS97 (Sheldrick, 2008)'
_diffrn_ambient_temperature 173(2)
_diffrn_measured_fraction_theta_full 0.991
_diffrn_measured_fraction_theta_max 0.991
_diffrn_measurement_device_type 'Saturn724+ CCD'
_diffrn_measurement_method '\w scans at fixed \c = 45\%'
_diffrn_radiation_monochromator graphite
_diffrn_radiation_source 'sealed tube'
_diffrn_radiation_type MoK\a
_diffrn_radiation_wavelength 0.71073
_diffrn_reflns_av_R_equivalents 0.0531
_diffrn_reflns_av_sigmaI/netI 0.0514
_diffrn_reflns_limit_h_max 10
_diffrn_reflns_limit_h_min -10
_diffrn_reflns_limit_k_max 11
_diffrn_reflns_limit_k_min -11
_diffrn_reflns_limit_l_max 12
_diffrn_reflns_limit_l_min -12
_diffrn_reflns_number 7843
_diffrn_reflns_theta_full 27.48
_diffrn_reflns_theta_max 27.48
_diffrn_reflns_theta_min 2.26
_exptl_absorpt_coefficient_mu 0.440
_exptl_absorpt_correction_T_max 1.0000
_exptl_absorpt_correction_T_min 0.5810
_exptl_absorpt_correction_type multi-scan
_exptl_absorpt_process_details '(CrystalClear; Rigaku, 2007)'
_exptl_crystal_colour yellow
_exptl_crystal_density_diffrn 1.498
_exptl_crystal_density_method 'not measured'
_exptl_crystal_description plate
_exptl_crystal_F_000 280
_exptl_crystal_size_max 0.27
_exptl_crystal_size_mid 0.24
_exptl_crystal_size_min 0.05
_refine_diff_density_max 0.292
_refine_diff_density_min -0.234
_refine_ls_extinction_method none
_refine_ls_goodness_of_fit_ref 1.152
_refine_ls_hydrogen_treatment constr
_refine_ls_matrix_type full
_refine_ls_number_parameters 156
_refine_ls_number_reflns 2719
_refine_ls_number_restraints 0
_refine_ls_restrained_S_all 1.152
_refine_ls_R_factor_all 0.0639
_refine_ls_R_factor_gt 0.0551
_refine_ls_shift/su_max 0.000
_refine_ls_shift/su_mean 0.000
_refine_ls_structure_factor_coef Fsqd
_refine_ls_weighting_details 'calc w=1/[\s^2^(Fo^2^)+(0.0306P)^2^+0.3933P] where P=(Fo^2^+2Fc^2^)/3'
_refine_ls_weighting_scheme calc
_refine_ls_wR_factor_gt 0.1103
_refine_ls_wR_factor_ref 0.1145
_reflns_number_gt 2394
_reflns_number_total 2719
_reflns_threshold_expression I>2sigma(I)
_cod_data_source_file fy2092.cif
_cod_data_source_block I
_cod_database_code 2238157
_cod_database_fobs_code 2238157

loop_
_symmetry_equiv_pos_as_xyz
'x, y, z'
'-x, -y, -z'

loop_
_atom_site_type_symbol
_atom_site_label
_atom_site_fract_x
_atom_site_fract_y
_atom_site_fract_z
_atom_site_U_iso_or_equiv
_atom_site_adp_type
_atom_site_calc_flag
_atom_site_refinement_flags
_atom_site_occupancy
_atom_site_symmetry_multiplicity
S S1 1.24009(8) 0.08728(8) 0.14324(8) 0.03498(19) Uani d . 1 1
S S2 1.38394(8) 0.37041(8) 0.12260(7) 0.03303(18) Uani d . 1 1
O O1 1.1193(2) 0.6171(2) 0.1933(2) 0.0386(4) Uani d . 1 1
O O2 0.2086(2) 0.7642(3) 0.4617(2) 0.0429(5) Uani d . 1 1
O O3 0.3377(3) 0.8672(3) 0.5789(2) 0.0518(6) Uani d . 1 1
N N1 0.3402(3) 0.7914(3) 0.4916(2) 0.0338(5) Uani d . 1 1
C C1 1.0268(3) 0.0451(3) 0.1766(3) 0.0404(6) Uani d . 1 1
H H1A 0.9467 0.1298 0.1022 0.061 Uiso calc R 1 1
H H1B 0.9799 0.0492 0.2759 0.061 Uiso calc R 1 1
H H1C 1.0375 -0.0668 0.1698 0.061 Uiso calc R 1 1
C C2 1.5600(3) 0.2069(4) 0.0782(3) 0.0398(6) Uani d . 1 1
H H2A 1.5239 0.1753 0.0001 0.060 Uiso calc R 1 1
H H2B 1.5857 0.1086 0.1670 0.060 Uiso calc R 1 1
H H2C 1.6660 0.2481 0.0434 0.060 Uiso calc R 1 1
C C3 1.2001(3) 0.2871(3) 0.1613(3) 0.0280(5) Uani d . 1 1
C C4 1.0404(3) 0.3722(3) 0.2043(3) 0.0297(5) Uani d . 1 1
H H4 0.9447 0.3218 0.2225 0.036 Uiso calc R 1 1
C C5 1.0078(3) 0.5353(3) 0.2239(3) 0.0299(5) Uani d . 1 1
C C6 0.8303(3) 0.6031(3) 0.2912(3) 0.0273(5) Uani d . 1 1
C C7 0.8213(3) 0.6942(3) 0.3879(3) 0.0309(5) Uani d . 1 1
H H7 0.9257 0.7142 0.4083 0.037 Uiso calc R 1 1
C C8 0.6607(3) 0.7558(3) 0.4548(3) 0.0321(5) Uani d . 1 1
H H8 0.6540 0.8155 0.5229 0.038 Uiso calc R 1 1
C C9 0.5109(3) 0.7280(3) 0.4199(3) 0.0280(5) Uani d . 1 1
C C10 0.5143(3) 0.6403(3) 0.3229(3) 0.0300(5) Uani d . 1 1
H H10 0.4088 0.6243 0.3002 0.036 Uiso calc R 1 1
C C11 0.6762(3) 0.5765(3) 0.2597(3) 0.0292(5) Uani d . 1 1
H H11 0.6823 0.5139 0.1941 0.035 Uiso calc R 1 1

loop_
_atom_site_aniso_label
_atom_site_aniso_U_11
_atom_site_aniso_U_22
_atom_site_aniso_U_33
_atom_site_aniso_U_12
_atom_site_aniso_U_13
_atom_site_aniso_U_23
S1 0.0283(3) 0.0309(3) 0.0462(4) -0.0060(3) 0.0047(3) -0.0165(3)
S2 0.0256(3) 0.0382(4) 0.0383(4) -0.0103(3) 0.0037(3) -0.0160(3)
O1 0.0320(10) 0.0386(10) 0.0522(12) -0.0155(8) 0.0104(8) -0.0227(9)
O2 0.0277(10) 0.0525(12) 0.0472(12) -0.0118(9) 0.0037(8) -0.0150(10)
O3 0.0423(12) 0.0650(14) 0.0573(13) -0.0078(10) 0.0109(10) -0.0411(12)
N1 0.0305(11) 0.0329(11) 0.0342(12) -0.0064(9) 0.0031(9) -0.0090(10)
C1 0.0329(14) 0.0321(13) 0.0599(18) -0.0101(12) 0.0026(13) -0.0194(13)
C2 0.0242(13) 0.0458(16) 0.0479(16) -0.0069(12) 0.0054(11) -0.0174(13)
C3 0.0272(12) 0.0304(12) 0.0264(12) -0.0082(10) -0.0004(9) -0.0088(10)
C4 0.0274(12) 0.0296(12) 0.0332(13) -0.0093(10) 0.0022(10) -0.0108(11)
C5 0.0295(12) 0.0326(13) 0.0303(13) -0.0114(11) 0.0019(10) -0.0118(10)
C6 0.0293(12) 0.0252(11) 0.0271(12) -0.0077(10) 0.0005(9) -0.0077(10)
C7 0.0270(12) 0.0320(13) 0.0371(14) -0.0109(10) 0.0023(10) -0.0139(11)
C8 0.0357(14) 0.0327(13) 0.0323(13) -0.0111(11) 0.0010(10) -0.0150(11)
C9 0.0271(12) 0.0268(12) 0.0265(12) -0.0052(10) 0.0027(9) -0.0067(10)
C10 0.0275(12) 0.0292(12) 0.0326(13) -0.0086(10) -0.0031(10) -0.0070(10)
C11 0.0304(12) 0.0306(12) 0.0295(12) -0.0073(10) -0.0016(10) -0.0136(10)

loop_
_atom_type_symbol
_atom_type_description
_atom_type_scat_dispersion_real
_atom_type_scat_dispersion_imag
_atom_type_scat_source
C C 0.0033 0.0016 'International Tables Vol C Tables 4.2.6.8 and 6.1.1.4'
H H 0.0000 0.0000 'International Tables Vol C Tables 4.2.6.8 and 6.1.1.4'
O O 0.0106 0.0060 'International Tables Vol C Tables 4.2.6.8 and 6.1.1.4'
S S 0.1246 0.1234 'International Tables Vol C Tables 4.2.6.8 and 6.1.1.4'
N N 0.0061 0.0033 'International Tables Vol C Tables 4.2.6.8 and 6.1.1.4'

loop_
_geom_angle_atom_site_label_1
_geom_angle_atom_site_label_2
_geom_angle_atom_site_label_3
_geom_angle
C3 S1 C1 104.01(12)
C3 S2 C2 103.83(12)
O2 N1 O3 123.4(2)
O2 N1 C9 118.3(2)
O3 N1 C9 118.3(2)
S1 C1 H1A 109.5
S1 C1 H1B 109.5
H1A C1 H1B 109.5
S1 C1 H1C 109.5
H1A C1 H1C 109.5
H1B C1 H1C 109.5
S2 C2 H2A 109.5
S2 C2 H2B 109.5
H2A C2 H2B 109.5
S2 C2 H2C 109.5
H2A C2 H2C 109.5
H2B C2 H2C 109.5
C4 C3 S1 123.37(19)
C4 C3 S2 121.71(19)
S1 C3 S2 114.92(14)
C3 C4 C5 123.6(2)
C3 C4 H4 118.2
C5 C4 H4 118.2
O1 C5 C4 123.4(2)
O1 C5 C6 119.3(2)
C4 C5 C6 117.2(2)
C7 C6 C11 119.6(2)
C7 C6 C5 118.6(2)
C11 C6 C5 121.8(2)
C8 C7 C6 120.4(2)
C8 C7 H7 119.8
C6 C7 H7 119.8
C9 C8 C7 118.3(2)
C9 C8 H8 120.9
C7 C8 H8 120.9
C10 C9 C8 123.0(2)
C10 C9 N1 118.4(2)
C8 C9 N1 118.6(2)
C9 C10 C11 118.0(2)
C9 C10 H10 121.0
C11 C10 H10 121.0
C10 C11 C6 120.8(2)
C10 C11 H11 119.6
C6 C11 H11 119.6

loop_
_geom_bond_atom_site_label_1
_geom_bond_atom_site_label_2
_geom_bond_distance
S1 C3 1.746(3)
S1 C1 1.794(3)
S2 C3 1.750(2)
S2 C2 1.806(3)
O1 C5 1.236(3)
O2 N1 1.223(3)
O3 N1 1.223(3)
N1 C9 1.473(3)
C1 H1A 0.9800
C1 H1B 0.9800
C1 H1C 0.9800
C2 H2A 0.9800
C2 H2B 0.9800
C2 H2C 0.9800
C3 C4 1.357(3)
C4 C5 1.444(3)
C4 H4 0.9500
C5 C6 1.505(3)
C6 C7 1.392(3)
C6 C11 1.395(3)
C7 C8 1.389(3)
C7 H7 0.9500
C8 C9 1.381(3)
C8 H8 0.9500
C9 C10 1.381(3)
C10 C11 1.385(3)
C10 H10 0.9500
C11 H11 0.9500

loop_
_geom_hbond_atom_site_label_D
_geom_hbond_atom_site_label_H
_geom_hbond_atom_site_label_A
_geom_hbond_site_symmetry_A
_geom_hbond_distance_DH
_geom_hbond_distance_HA
_geom_hbond_distance_DA
_geom_hbond_angle_DHA
C11 H11 S2 2_765 0.95 2.93 3.614(3) 130.0
C8 H8 O3 2_676 0.95 2.63 3.204(3) 119.4
C2 H2B O3 2_766 0.98 2.68 3.297(4) 121.6
C10 H10 O1 1_455 0.95 2.66 3.602(3) 170.5
C1 H1C O1 1_545 0.98 2.59 3.551(3) 167.4
C7 H7 O2 1_655 0.95 2.55 3.499(3) 179.1

loop_
_geom_torsion_atom_site_label_1
_geom_torsion_atom_site_label_2
_geom_torsion_atom_site_label_3
_geom_torsion_atom_site_label_4
_geom_torsion
C1 S1 C3 C4 5.0(3)
C1 S1 C3 S2 -176.01(14)
C2 S2 C3 C4 178.0(2)
C2 S2 C3 S1 -0.99(17)
S1 C3 C4 C5 178.02(19)
S2 C3 C4 C5 -0.9(4)
C3 C4 C5 O1 5.3(4)
C3 C4 C5 C6 -172.2(2)
O1 C5 C6 C7 -34.5(3)
C4 C5 C6 C7 143.0(2)
O1 C5 C6 C11 145.8(2)
C4 C5 C6 C11 -36.7(3)
C11 C6 C7 C8 1.1(4)
C5 C6 C7 C8 -178.6(2)
C6 C7 C8 C9 -1.6(4)
C7 C8 C9 C10 0.7(4)
C7 C8 C9 N1 179.4(2)
O2 N1 C9 C10 -0.3(3)
O3 N1 C9 C10 179.1(2)
O2 N1 C9 C8 -179.0(2)
O3 N1 C9 C8 0.4(3)
C8 C9 C10 C11 0.7(4)
N1 C9 C10 C11 -178.0(2)
C9 C10 C11 C6 -1.2(4)
C7 C6 C11 C10 0.4(4)
C5 C6 C11 C10 -180.0(2)
